data_4120213
loop_
_publ_author_name
'Zhaojin Wang'
'Hongde Ye'
'Yuguang Li'
'Yizhi Li'
'Hong Yan'

_publ_section_title
;
 Unprecedented Boron-Functionalized Carborane Derivatives by Facile and
 Selective Cobalt-Induced B-H Activation
;
_journal_name_full 'Journal of the American Chemical Society'
_journal_page_first 11289
_journal_page_last 11298
_journal_paper_doi 10.1021/ja4047075
_journal_volume 135
_journal_year 2013
_chemical_formula_moiety 'C31 H34 B10 Fe O2 S2'
_chemical_formula_sum 'C31 H34 B10 Fe O2 S2'
_chemical_formula_weight 666.65
_chemical_name_common 8c
_chemical_name_systematic
; 
 ? 
;
_space_group_IT_number 2
_symmetry_cell_setting triclinic
_symmetry_space_group_name_Hall '-P 1'
_symmetry_space_group_name_H-M 'P -1'
_atom_sites_solution_hydrogens geom
_atom_sites_solution_primary direct
_atom_sites_solution_secondary difmap
_audit_creation_method SHELXL-97
_cell_angle_alpha 69.207(2)
_cell_angle_beta 80.139(3)
_cell_angle_gamma 80.777(2)
_cell_formula_units_Z 2
_cell_length_a 7.6391(12)
_cell_length_b 12.9332(14)
_cell_length_c 18.1192(16)
_cell_measurement_reflns_used 6448
_cell_measurement_temperature 291(2)
_cell_measurement_theta_max 26.0
_cell_measurement_theta_min 0.0
_cell_volume 1639.2(3)
_computing_cell_refinement SMART
_computing_data_collection 'SMART (Bruker, 2000)'
_computing_data_reduction 'SAINT (Bruker, 2000)'
_computing_molecular_graphics SHELXTL
_computing_publication_material SHELXTL
_computing_structure_refinement SHELXTL
_computing_structure_solution 'SHELXTL (Bruker, 2000)'
_diffrn_ambient_temperature 291(2)
_diffrn_measured_fraction_theta_full 0.999
_diffrn_measured_fraction_theta_max 0.999
_diffrn_measurement_device_type 'Bruker Smart Apex CCD'
_diffrn_measurement_method 'phi and omega scans'
_diffrn_radiation_monochromator graphite
_diffrn_radiation_source 'fine-focus sealed tube'
_diffrn_radiation_type MoK\a
_diffrn_radiation_wavelength 0.71073
_diffrn_reflns_av_R_equivalents 0.0393
_diffrn_reflns_av_sigmaI/netI 0.0635
_diffrn_reflns_limit_h_max 9
_diffrn_reflns_limit_h_min -9
_diffrn_reflns_limit_k_max 15
_diffrn_reflns_limit_k_min -15
_diffrn_reflns_limit_l_max 22
_diffrn_reflns_limit_l_min -19
_diffrn_reflns_number 14381
_diffrn_reflns_theta_full 26.00
_diffrn_reflns_theta_max 26.00
_diffrn_reflns_theta_min 1.21
_exptl_absorpt_coefficient_mu 0.618
_exptl_absorpt_correction_T_max 0.8761
_exptl_absorpt_correction_T_min 0.8460
_exptl_absorpt_correction_type multi-scan
_exptl_absorpt_process_details sadabs
_exptl_crystal_colour red
_exptl_crystal_density_diffrn 1.351
_exptl_crystal_description needle
_exptl_crystal_F_000 688
_exptl_crystal_size_max 0.28
_exptl_crystal_size_mid 0.24
_exptl_crystal_size_min 0.22
_refine_diff_density_max 0.215
_refine_diff_density_min -0.305
_refine_diff_density_rms 0.053
_refine_ls_extinction_method none
_refine_ls_goodness_of_fit_ref 1.013
_refine_ls_hydrogen_treatment constr
_refine_ls_matrix_type full
_refine_ls_number_parameters 415
_refine_ls_number_reflns 6448
_refine_ls_number_restraints 0
_refine_ls_restrained_S_all 1.013
_refine_ls_R_factor_all 0.0743
_refine_ls_R_factor_gt 0.0554
_refine_ls_shift/su_max 0.000
_refine_ls_shift/su_mean 0.000
_refine_ls_structure_factor_coef Fsqd
_refine_ls_weighting_details 'calc w=1/[\s^2^(Fo^2^)+(0.0626P)^2^+0.0000P] where P=(Fo^2^+2Fc^2^)/3'
_refine_ls_weighting_scheme calc
_refine_ls_wR_factor_gt 0.1194
_refine_ls_wR_factor_ref 0.1248
_reflns_number_gt 4475
_reflns_number_total 6448
_reflns_threshold_expression >2sigma(I)
_cod_data_source_file ja4047075_si_001_13.cif
_cod_data_source_block 8c
_cod_database_code 4120213

loop_
_symmetry_equiv_pos_as_xyz
'x, y, z'
'-x, -y, -z'

loop_
_atom_site_label
_atom_site_type_symbol
_atom_site_fract_x
_atom_site_fract_y
_atom_site_fract_z
_atom_site_U_iso_or_equiv
_atom_site_adp_type
_atom_site_occupancy
_atom_site_symmetry_multiplicity
_atom_site_calc_flag
_atom_site_refinement_flags
B3 B 1.1350(4) 0.7539(3) 0.36440(18) 0.0390(6) Uani 1 1 d .
B4 B 1.1233(5) 0.9009(3) 0.3364(2) 0.0497(8) Uani 1 1 d .
H4A H 1.2349 0.9468 0.2997 0.060 Uiso 1 1 calc R
B5 B 0.8926(6) 0.9544(3) 0.3260(2) 0.0549(9) Uani 1 1 d .
H5A H 0.8539 1.0357 0.2823 0.066 Uiso 1 1 calc R
B6 B 0.7676(5) 0.8330(3) 0.3510(2) 0.0486(8) Uani 1 1 d .
H6A H 0.6509 0.8332 0.3228 0.058 Uiso 1 1 calc R
B7 B 0.7872(4) 0.7530(3) 0.4542(2) 0.0449(7) Uani 1 1 d .
H7A H 0.6795 0.7050 0.4928 0.054 Uiso 1 1 calc R
B8 B 1.0133(4) 0.7046(3) 0.46205(19) 0.0423(7) Uani 1 1 d .
H8 H 1.0543 0.6239 0.5059 0.051 Uiso 1 1 calc R
B9 B 1.1390(5) 0.8184(3) 0.4368(2) 0.0501(8) Uani 1 1 d .
H9 H 1.2600 0.8123 0.4640 0.060 Uiso 1 1 calc R
B10 B 0.9830(6) 0.9394(3) 0.4136(2) 0.0561(9) Uani 1 1 d .
H10A H 1.0016 1.0130 0.4273 0.067 Uiso 1 1 calc R
B11 B 0.7681(6) 0.9022(3) 0.4211(2) 0.0554(9) Uani 1 1 d .
H11A H 0.6470 0.9518 0.4378 0.067 Uiso 1 1 calc R
B12 B 0.9191(5) 0.8185(3) 0.4907(2) 0.0509(8) Uani 1 1 d .
H12A H 0.8966 0.8133 0.5535 0.061 Uiso 1 1 calc R
C1 C 0.9830(4) 0.8428(2) 0.30121(17) 0.0450(6) Uani 1 1 d .
C2 C 0.9224(3) 0.7193(2) 0.37997(16) 0.0397(6) Uani 1 1 d .
C3 C 1.1582(3) 0.5531(2) 0.36650(17) 0.0375(6) Uani 1 1 d .
H3 H 1.1610 0.5110 0.4233 0.045 Uiso 1 1 calc R
C4 C 1.2650(3) 0.4805(2) 0.31789(18) 0.0422(6) Uani 1 1 d .
H4 H 1.2992 0.4062 0.3547 0.051 Uiso 1 1 calc R
C5 C 1.4353(3) 0.5427(3) 0.28292(19) 0.0500(7) Uani 1 1 d .
H5 H 1.5141 0.5203 0.2413 0.060 Uiso 1 1 calc R
C6 C 1.5224(4) 0.5346(3) 0.3542(2) 0.0555(8) Uani 1 1 d .
H6 H 1.6255 0.4891 0.3709 0.067 Uiso 1 1 calc R
C7 C 1.4281(4) 0.6022(3) 0.3880(2) 0.0515(7) Uani 1 1 d .
H7 H 1.4540 0.6151 0.4321 0.062 Uiso 1 1 calc R
C8 C 1.2687(3) 0.6565(2) 0.34327(17) 0.0409(6) Uani 1 1 d .
C9 C 1.3554(4) 0.6630(3) 0.25836(18) 0.0477(7) Uani 1 1 d .
H9A H 1.2683 0.6796 0.2215 0.057 Uiso 1 1 calc R
H9B H 1.4452 0.7147 0.2371 0.057 Uiso 1 1 calc R
C10 C 0.8365(5) 0.9145(3) 0.1639(2) 0.0672(11) Uani 1 1 d .
H10 H 0.7523 0.9456 0.1958 0.081 Uiso 1 1 calc R
C11 C 0.8004(5) 0.9283(3) 0.0914(2) 0.0634(10) Uani 1 1 d .
H11 H 0.6941 0.9691 0.0745 0.076 Uiso 1 1 calc R
C12 C 1.0182(4) 0.3977(2) 0.28783(19) 0.0467(7) Uani 1 1 d .
H12 H 0.9951 0.3630 0.3425 0.056 Uiso 1 1 calc R
C13 C 0.9185(4) 0.3819(3) 0.2415(2) 0.0497(7) Uani 1 1 d .
H13 H 0.9491 0.4162 0.1872 0.060 Uiso 1 1 calc R
C14 C 0.7644(4) 0.3170(2) 0.26416(18) 0.0450(7) Uani 1 1 d .
C15 C 0.7128(4) 0.2545(2) 0.34258(19) 0.0497(7) Uani 1 1 d .
H15 H 0.7789 0.2514 0.3820 0.060 Uiso 1 1 calc R
C16 C 0.5657(5) 0.1973(3) 0.3627(2) 0.0599(8) Uani 1 1 d .
H16 H 0.5328 0.1558 0.4156 0.072 Uiso 1 1 calc R
C17 C 0.4653(5) 0.2010(3) 0.3045(2) 0.0618(9) Uani 1 1 d .
H17 H 0.3647 0.1629 0.3181 0.074 Uiso 1 1 calc R
C18 C 0.5159(5) 0.2609(3) 0.2275(2) 0.0645(9) Uani 1 1 d .
H18 H 0.4506 0.2621 0.1883 0.077 Uiso 1 1 calc R
C19 C 0.6640(5) 0.3207(3) 0.2059(2) 0.0638(9) Uani 1 1 d .
H19 H 0.6952 0.3628 0.1530 0.077 Uiso 1 1 calc R
C20 C 0.8605(5) 0.8839(3) -0.03558(19) 0.0548(8) Uani 1 1 d .
C21 C 0.9561(5) 0.8249(3) -0.08683(17) 0.0528(7) Uani 1 1 d .
H21 H 1.0781 0.7874 -0.0837 0.063 Uiso 1 1 calc R
C22 C 0.8455(5) 0.8323(3) -0.14271(19) 0.0594(8) Uani 1 1 d .
H22 H 0.8758 0.7996 -0.1851 0.071 Uiso 1 1 calc R
C23 C 0.6898(5) 0.8915(3) -0.1283(2) 0.0655(9) Uani 1 1 d .
H23 H 0.5881 0.9078 -0.1586 0.079 Uiso 1 1 calc R
C24 C 0.6935(5) 0.9255(3) -0.0624(2) 0.0666(9) Uani 1 1 d .
H24 H 0.5977 0.9701 -0.0401 0.080 Uiso 1 1 calc R
C25 C 0.5349(6) 0.6901(4) 0.0602(3) 0.0849(13) Uani 1 1 d .
H25 H 0.4351 0.7325 0.0823 0.102 Uiso 1 1 calc R
C26 C 0.7017(6) 0.6580(4) 0.0856(2) 0.0760(11) Uani 1 1 d .
H26 H 0.7400 0.6731 0.1293 0.091 Uiso 1 1 calc R
C27 C 0.8108(5) 0.5992(3) 0.0367(2) 0.0718(10) Uani 1 1 d .
H27 H 0.9347 0.5660 0.0417 0.086 Uiso 1 1 calc R
C28 C 0.7055(6) 0.5972(3) -0.0183(3) 0.0754(11) Uani 1 1 d .
H28 H 0.7426 0.5629 -0.0596 0.091 Uiso 1 1 calc R
C29 C 0.5348(6) 0.6545(4) -0.0042(3) 0.0803(12) Uani 1 1 d .
H29 H 0.4342 0.6669 -0.0345 0.096 Uiso 1 1 calc R
C30 C 0.9237(5) 0.8807(3) 0.0377(2) 0.0598(9) Uani 1 1 d .
C31 C 1.1666(4) 0.4691(2) 0.25601(19) 0.0479(7) Uani 1 1 d .
Fe1 Fe 0.72900(7) 0.75565(4) -0.03000(3) 0.05560(16) Uani 1 1 d .
O1 O 1.0707(3) 0.8395(2) 0.05557(14) 0.0663(7) Uani 1 1 d .
O2 O 1.2096(3) 0.5131(2) 0.18545(14) 0.0646(6) Uani 1 1 d .
S1 S 1.02785(11) 0.84357(7) 0.20185(4) 0.0523(2) Uani 1 1 d .
S2 S 0.92452(8) 0.60390(6) 0.34926(5) 0.04246(18) Uani 1 1 d .

loop_
_atom_site_aniso_label
_atom_site_aniso_U_11
_atom_site_aniso_U_22
_atom_site_aniso_U_33
_atom_site_aniso_U_23
_atom_site_aniso_U_13
_atom_site_aniso_U_12
B3 0.0400(15) 0.0410(16) 0.0353(15) -0.0102(13) -0.0058(12) -0.0073(13)
B4 0.070(2) 0.0392(17) 0.0451(18) -0.0155(15) -0.0113(16) -0.0119(16)
B5 0.081(3) 0.0385(18) 0.0482(19) -0.0177(16) -0.0182(18) 0.0027(17)
B6 0.0543(19) 0.0457(19) 0.0485(19) -0.0192(15) -0.0179(15) 0.0074(15)
B7 0.0454(17) 0.0457(18) 0.0432(17) -0.0157(15) -0.0100(14) 0.0024(14)
B8 0.0417(16) 0.0460(18) 0.0385(16) -0.0126(14) -0.0089(13) -0.0025(13)
B9 0.066(2) 0.051(2) 0.0406(17) -0.0155(15) -0.0159(16) -0.0140(17)
B10 0.088(3) 0.0455(19) 0.0421(19) -0.0216(16) -0.0174(18) -0.0024(18)
B11 0.069(2) 0.049(2) 0.053(2) -0.0275(18) -0.0115(18) 0.0093(17)
B12 0.065(2) 0.053(2) 0.0398(17) -0.0218(16) -0.0111(15) -0.0025(17)
C1 0.0623(17) 0.0397(14) 0.0362(14) -0.0148(12) -0.0143(13) -0.0008(13)
C2 0.0362(13) 0.0417(14) 0.0453(15) -0.0182(12) -0.0112(11) -0.0016(11)
C3 0.0253(11) 0.0404(14) 0.0486(15) -0.0160(12) -0.0044(10) -0.0064(10)
C4 0.0327(13) 0.0358(14) 0.0559(17) -0.0145(13) -0.0074(12) 0.0025(11)
C5 0.0250(12) 0.0600(19) 0.0583(18) -0.0174(15) 0.0003(12) 0.0031(12)
C6 0.0275(13) 0.068(2) 0.075(2) -0.0286(18) -0.0108(13) -0.0034(13)
C7 0.0361(14) 0.0493(17) 0.076(2) -0.0239(16) -0.0156(14) -0.0088(12)
C8 0.0288(12) 0.0455(15) 0.0492(15) -0.0149(13) -0.0029(11) -0.0109(11)
C9 0.0336(13) 0.0505(17) 0.0561(18) -0.0170(14) 0.0052(12) -0.0104(12)
C10 0.084(2) 0.070(2) 0.0519(18) -0.0369(17) -0.0332(18) 0.0434(19)
C11 0.076(2) 0.058(2) 0.073(2) -0.0475(18) -0.0491(18) 0.0454(18)
C12 0.0436(15) 0.0441(16) 0.0530(17) -0.0177(14) -0.0072(13) -0.0021(12)
C13 0.0503(16) 0.0429(16) 0.0577(18) -0.0208(15) -0.0104(14) 0.0034(13)
C14 0.0443(15) 0.0422(15) 0.0531(17) -0.0246(14) -0.0098(13) 0.0065(12)
C15 0.0534(17) 0.0373(15) 0.0568(18) -0.0125(14) -0.0177(14) 0.0034(13)
C16 0.0591(19) 0.0438(17) 0.073(2) -0.0170(17) -0.0095(17) 0.0013(15)
C17 0.0547(18) 0.066(2) 0.072(2) -0.0331(19) 0.0063(16) -0.0173(16)
C18 0.072(2) 0.060(2) 0.072(2) -0.0232(19) -0.0196(18) -0.0231(18)
C19 0.073(2) 0.069(2) 0.059(2) -0.0245(18) -0.0097(17) -0.0249(18)
C20 0.0667(19) 0.0517(18) 0.0513(18) -0.0210(15) -0.0179(15) -0.0017(15)
C21 0.0605(18) 0.0601(19) 0.0389(15) -0.0168(14) -0.0055(13) -0.0095(15)
C22 0.071(2) 0.070(2) 0.0406(17) -0.0190(16) -0.0068(15) -0.0162(18)
C23 0.072(2) 0.069(2) 0.060(2) -0.0199(18) -0.0248(18) -0.0063(18)
C24 0.071(2) 0.067(2) 0.065(2) -0.0253(18) -0.0279(18) 0.0125(18)
C25 0.069(3) 0.107(3) 0.069(3) -0.021(2) 0.014(2) -0.026(2)
C26 0.082(3) 0.095(3) 0.0460(19) -0.008(2) -0.0021(18) -0.035(2)
C27 0.064(2) 0.064(2) 0.076(3) -0.0037(19) -0.0126(19) -0.0188(18)
C28 0.083(3) 0.068(2) 0.076(3) -0.020(2) -0.008(2) -0.024(2)
C29 0.069(2) 0.099(3) 0.070(3) -0.014(2) -0.0116(19) -0.033(2)
C30 0.071(2) 0.066(2) 0.0532(19) -0.0340(17) -0.0263(16) 0.0143(17)
C31 0.0453(15) 0.0447(16) 0.0535(18) -0.0198(15) -0.0048(13) 0.0021(13)
Fe1 0.0681(3) 0.0660(3) 0.0389(2) -0.0227(2) -0.0021(2) -0.0181(2)
O1 0.0691(15) 0.0717(16) 0.0632(15) -0.0328(13) -0.0271(12) 0.0219(12)
O2 0.0693(15) 0.0743(16) 0.0543(14) -0.0252(12) 0.0039(11) -0.0235(13)
S1 0.0624(5) 0.0571(5) 0.0385(4) -0.0191(3) -0.0185(3) 0.0099(4)
S2 0.0232(3) 0.0458(4) 0.0652(5) -0.0264(3) -0.0084(3) -0.0019(2)

loop_
_atom_type_symbol
_atom_type_description
_atom_type_scat_dispersion_real
_atom_type_scat_dispersion_imag
_atom_type_scat_source
C C 0.0033 0.0016 'International Tables Vol C Tables 4.2.6.8 and 6.1.1.4'
H H 0.0000 0.0000 'International Tables Vol C Tables 4.2.6.8 and 6.1.1.4'
B B 0.0013 0.0007 'International Tables Vol C Tables 4.2.6.8 and 6.1.1.4'
Fe Fe 0.3463 0.8444 'International Tables Vol C Tables 4.2.6.8 and 6.1.1.4'
O O 0.0106 0.0060 'International Tables Vol C Tables 4.2.6.8 and 6.1.1.4'
S S 0.1246 0.1234 'International Tables Vol C Tables 4.2.6.8 and 6.1.1.4'

loop_
_geom_angle_atom_site_label_1
_geom_angle_atom_site_label_2
_geom_angle_atom_site_label_3
_geom_angle
C8 B3 C2 108.3(2)
C8 B3 C1 123.3(2)
C2 B3 C1 62.26(17)
C8 B3 B4 136.8(2)
C2 B3 B4 107.9(2)
C1 B3 B4 58.23(18)
C8 B3 B9 130.4(2)
C2 B3 B9 104.4(2)
C1 B3 B9 104.7(2)
B4 B3 B9 59.26(19)
C8 B3 B8 111.9(2)
C2 B3 B8 57.51(16)
C1 B3 B8 107.0(2)
B4 B3 B8 107.1(2)
B9 B3 B8 58.97(18)
C1 B4 B9 107.4(2)
C1 B4 B3 60.17(18)
B9 B4 B3 60.83(19)
C1 B4 B10 103.3(3)
B9 B4 B10 60.1(2)
B3 B4 B10 107.0(2)
C1 B4 B5 56.65(19)
B9 B4 B5 108.6(3)
B3 B4 B5 106.8(2)
B10 B4 B5 59.4(2)
C1 B4 H4A 124.4
B9 B4 H4A 120.6
B3 B4 H4A 121.5
B10 B4 H4A 123.5
B5 B4 H4A 122.7
C1 B5 B11 105.8(3)
C1 B5 B10 105.3(3)
B11 B5 B10 59.2(2)
C1 B5 B4 59.13(19)
B11 B5 B4 107.2(3)
B10 B5 B4 59.6(2)
C1 B5 B6 58.88(19)
B11 B5 B6 59.4(2)
B10 B5 B6 106.0(3)
B4 B5 B6 106.7(2)
C1 B5 H5A 123.5
B11 B5 H5A 122.4
B10 B5 H5A 123.1
B4 B5 H5A 122.0
B6 B5 H5A 122.7
C2 B6 C1 62.38(18)
C2 B6 B11 103.4(2)
C1 B6 B11 102.2(2)
C2 B6 B7 57.37(17)
C1 B6 B7 107.1(2)
B11 B6 B7 59.8(2)
C2 B6 B5 105.0(2)
C1 B6 B5 55.52(19)
B11 B6 B5 58.3(2)
B7 B6 B5 106.5(2)
C2 B6 H6A 123.2
C1 B6 H6A 123.5
B11 B6 H6A 125.0
B7 B6 H6A 122.0
B5 B6 H6A 124.1
C2 B7 B12 105.1(2)
C2 B7 B8 58.56(17)
B12 B7 B8 59.6(2)
C2 B7 B11 104.4(2)
B12 B7 B11 60.8(2)
B8 B7 B11 107.5(3)
C2 B7 B6 58.61(18)
B12 B7 B6 108.9(3)
B8 B7 B6 107.6(2)
B11 B7 B6 59.81(19)
C2 B7 H7A 124.8
B12 B7 H7A 121.7
B8 B7 H7A 122.0
B11 B7 H7A 122.5
B6 B7 H7A 121.4
C2 B8 B12 105.8(2)
C2 B8 B7 58.93(17)
B12 B8 B7 60.2(2)
C2 B8 B9 106.4(2)
B12 B8 B9 61.4(2)
B7 B8 B9 109.8(3)
C2 B8 B3 58.49(17)
B12 B8 B3 108.8(2)
B7 B8 B3 107.8(2)
B9 B8 B3 60.45(18)
C2 B8 H8 124.2
B12 B8 H8 121.5
B7 B8 H8 121.2
B9 B8 H8 120.8
B3 B8 H8 121.7
B4 B9 B8 108.9(2)
B4 B9 B10 60.3(2)
B8 B9 B10 105.9(3)
B4 B9 B12 108.2(3)
B8 B9 B12 58.60(19)
B10 B9 B12 59.0(2)
B4 B9 B3 59.91(18)
B8 B9 B3 60.58(18)
B10 B9 B3 106.4(2)
B12 B9 B3 106.7(2)
B4 B9 H9 120.8
B8 B9 H9 122.1
B10 B9 H9 123.1
B12 B9 H9 122.6
B3 B9 H9 122.3
B11 B10 B12 61.5(2)
B11 B10 B5 60.4(2)
B12 B10 B5 110.3(3)
B11 B10 B9 110.0(3)
B12 B10 B9 61.0(2)
B5 B10 B9 109.4(2)
B11 B10 B4 109.2(2)
B12 B10 B4 109.2(3)
B5 B10 B4 61.0(2)
B9 B10 B4 59.6(2)
B11 B10 H10A 120.6
B12 B10 H10A 120.2
B5 B10 H10A 120.6
B9 B10 H10A 121.0
B4 B10 H10A 121.4
B10 B11 B5 60.4(2)
B10 B11 B12 59.4(2)
B5 B11 B12 108.6(3)
B10 B11 B7 106.7(3)
B5 B11 B7 110.2(2)
B12 B11 B7 58.4(2)
B10 B11 B6 109.1(3)
B5 B11 B6 62.3(2)
B12 B11 B6 107.5(2)
B7 B11 B6 60.40(19)
B10 B11 H11A 122.1
B5 B11 H11A 119.7
B12 B11 H11A 122.8
B7 B11 H11A 122.1
B6 B11 H11A 120.7
B8 B12 B7 60.19(19)
B8 B12 B10 107.8(2)
B7 B12 B10 108.4(3)
B8 B12 B9 59.96(19)
B7 B12 B9 108.6(2)
B10 B12 B9 60.0(2)
B8 B12 B11 108.0(2)
B7 B12 B11 60.8(2)
B10 B12 B11 59.1(2)
B9 B12 B11 107.4(3)
B8 B12 H12A 121.8
B7 B12 H12A 120.9
B10 B12 H12A 122.0
B9 B12 H12A 121.8
B11 B12 H12A 122.0
B5 C1 B4 64.2(2)
B5 C1 B6 65.6(2)
B4 C1 B6 116.0(2)
B5 C1 B3 114.1(2)
B4 C1 B3 61.59(19)
B6 C1 B3 109.5(2)
B5 C1 S1 123.5(2)
B4 C1 S1 119.6(2)
B6 C1 S1 120.4(2)
B3 C1 S1 114.50(19)
B5 C1 C2 109.6(2)
B4 C1 C2 106.8(2)
B6 C1 C2 58.23(17)
B3 C1 C2 57.51(16)
S1 C1 C2 119.92(18)
B8 C2 B7 62.51(18)
B8 C2 B3 64.00(18)
B7 C2 B3 115.2(2)
B8 C2 B6 115.3(2)
B7 C2 B6 64.01(18)
B3 C2 B6 112.9(2)
B8 C2 S2 120.5(2)
B7 C2 S2 128.6(2)
B3 C2 S2 108.73(18)
B6 C2 S2 120.48(19)
B8 C2 C1 110.5(2)
B7 C2 C1 110.0(2)
B3 C2 C1 60.23(17)
B6 C2 C1 59.39(18)
S2 C2 C1 114.27(17)
C4 C3 C8 104.4(2)
C4 C3 S2 117.48(19)
C8 C3 S2 109.01(18)
C4 C3 H3 108.6
C8 C3 H3 108.6
S2 C3 H3 108.6
C31 C4 C3 114.7(2)
C31 C4 C5 114.3(3)
C3 C4 C5 100.7(2)
C31 C4 H4 108.9
C3 C4 H4 108.9
C5 C4 H4 108.9
C9 C5 C6 100.6(3)
C9 C5 C4 101.6(2)
C6 C5 C4 105.6(2)
C9 C5 H5 115.7
C6 C5 H5 115.7
C4 C5 H5 115.7
C7 C6 C5 108.2(3)
C7 C6 H6 125.9
C5 C6 H6 125.9
C6 C7 C8 108.3(3)
C6 C7 H7 125.9
C8 C7 H7 125.9
C7 C8 C9 99.3(2)
C7 C8 C3 100.4(2)
C9 C8 C3 100.8(2)
C7 C8 B3 121.0(2)
C9 C8 B3 124.5(2)
C3 C8 B3 106.8(2)
C5 C9 C8 94.5(2)
C5 C9 H9A 112.8
C8 C9 H9A 112.8
C5 C9 H9B 112.8
C8 C9 H9B 112.8
H9A C9 H9B 110.3
C11 C10 S1 124.2(2)
C11 C10 H10 117.9
S1 C10 H10 117.9
C10 C11 C30 121.7(3)
C10 C11 H11 119.2
C30 C11 H11 119.2
C13 C12 C31 122.3(3)
C13 C12 H12 118.9
C31 C12 H12 118.9
C12 C13 C14 128.5(3)
C12 C13 H13 115.8
C14 C13 H13 115.8
C15 C14 C19 118.8(3)
C15 C14 C13 121.8(3)
C19 C14 C13 119.4(3)
C16 C15 C14 120.9(3)
C16 C15 H15 119.6
C14 C15 H15 119.6
C15 C16 C17 120.3(3)
C15 C16 H16 119.8
C17 C16 H16 119.8
C18 C17 C16 119.2(3)
C18 C17 H17 120.4
C16 C17 H17 120.4
C17 C18 C19 121.3(3)
C17 C18 H18 119.3
C19 C18 H18 119.3
C14 C19 C18 119.5(3)
C14 C19 H19 120.3
C18 C19 H19 120.3
C24 C20 C21 106.6(3)
C24 C20 C30 129.2(3)
C21 C20 C30 123.5(3)
C24 C20 Fe1 70.3(2)
C21 C20 Fe1 68.83(18)
C30 C20 Fe1 117.9(3)
C22 C21 C20 107.8(3)
C22 C21 Fe1 70.56(19)
C20 C21 Fe1 69.70(19)
C22 C21 H21 126.1
C20 C21 H21 126.1
Fe1 C21 H21 126.1
C23 C22 C21 108.5(3)
C23 C22 Fe1 70.4(2)
C21 C22 Fe1 69.33(18)
C23 C22 H22 125.8
C21 C22 H22 125.8
Fe1 C22 H22 125.8
C22 C23 C24 110.2(3)
C22 C23 Fe1 71.0(2)
C24 C23 Fe1 70.2(2)
C22 C23 H23 124.9
C24 C23 H23 124.9
Fe1 C23 H23 124.9
C20 C24 C23 106.9(3)
C20 C24 Fe1 69.6(2)
C23 C24 Fe1 69.2(2)
C20 C24 H24 126.5
C23 C24 H24 126.5
Fe1 C24 H24 126.5
C26 C25 C29 108.1(4)
C26 C25 Fe1 69.2(2)
C29 C25 Fe1 69.0(2)
C26 C25 H25 126.0
C29 C25 H25 126.0
Fe1 C25 H25 126.0
C25 C26 C27 108.7(4)
C25 C26 Fe1 71.1(2)
C27 C26 Fe1 68.9(2)
C25 C26 H26 125.6
C27 C26 H26 125.6
Fe1 C26 H26 125.6
C28 C27 C26 106.9(4)
C28 C27 Fe1 69.9(2)
C26 C27 Fe1 69.2(2)
C28 C27 H27 126.6
C26 C27 H27 126.6
Fe1 C27 H27 126.6
C27 C28 C29 107.9(4)
C27 C28 Fe1 69.7(2)
C29 C28 Fe1 69.4(2)
C27 C28 H28 126.1
C29 C28 H28 126.1
Fe1 C28 H28 126.1
C25 C29 C28 108.5(4)
C25 C29 Fe1 70.8(2)
C28 C29 Fe1 69.3(2)
C25 C29 H29 125.8
C28 C29 H29 125.8
Fe1 C29 H29 125.8
O1 C30 C11 119.0(3)
O1 C30 C20 123.1(3)
C11 C30 C20 117.9(3)
O2 C31 C12 122.7(3)
O2 C31 C4 121.9(3)
C12 C31 C4 115.4(3)
C27 Fe1 C28 40.38(16)
C27 Fe1 C29 68.67(17)
C28 Fe1 C29 41.29(17)
C27 Fe1 C26 41.88(18)
C28 Fe1 C26 68.63(18)
C29 Fe1 C26 67.60(17)
C27 Fe1 C21 105.23(15)
C28 Fe1 C21 120.09(16)
C29 Fe1 C21 157.35(16)
C26 Fe1 C21 123.26(15)
C27 Fe1 C23 159.44(16)
C28 Fe1 C23 125.84(16)
C29 Fe1 C23 111.32(16)
C26 Fe1 C23 158.47(17)
C21 Fe1 C23 66.42(15)
C27 Fe1 C20 119.62(15)
C28 Fe1 C20 155.45(16)
C29 Fe1 C20 160.67(17)
C26 Fe1 C20 105.99(15)
C21 Fe1 C20 41.47(13)
C23 Fe1 C20 67.55(14)
C27 Fe1 C22 123.13(16)
C28 Fe1 C22 108.26(16)
C29 Fe1 C22 123.77(16)
C26 Fe1 C22 160.29(17)
C21 Fe1 C22 40.11(13)
C23 Fe1 C22 38.56(14)
C20 Fe1 C22 68.31(13)
C27 Fe1 C25 68.80(18)
C28 Fe1 C25 68.60(19)
C29 Fe1 C25 40.21(18)
C26 Fe1 C25 39.69(17)
C21 Fe1 C25 159.85(16)
C23 Fe1 C25 125.40(18)
C20 Fe1 C25 123.41(17)
C22 Fe1 C25 159.03(17)
C27 Fe1 C24 156.06(16)
C28 Fe1 C24 162.98(16)
C29 Fe1 C24 126.25(18)
C26 Fe1 C24 121.28(17)
C21 Fe1 C24 67.94(15)
C23 Fe1 C24 40.62(14)
C20 Fe1 C24 40.10(13)
C22 Fe1 C24 67.30(15)
C25 Fe1 C24 109.28(18)
C10 S1 C1 101.76(15)
C2 S2 C3 93.58(12)

loop_
_geom_bond_atom_site_label_1
_geom_bond_atom_site_label_2
_geom_bond_distance
B3 C8 1.603(4)
B3 C2 1.704(4)
B3 C1 1.753(4)
B3 B4 1.778(5)
B3 B9 1.794(5)
B3 B8 1.796(4)
B4 C1 1.718(4)
B4 B9 1.766(5)
B4 B10 1.778(5)
B4 B5 1.802(6)
B4 H4A 1.1000
B5 C1 1.672(4)
B5 B11 1.774(5)
B5 B10 1.775(5)
B5 B6 1.847(5)
B5 H5A 1.1000
B6 C2 1.715(4)
B6 C1 1.736(5)
B6 B11 1.795(5)
B6 B7 1.806(5)
B6 H6A 1.1000
B7 C2 1.692(4)
B7 B12 1.752(5)
B7 B8 1.753(5)
B7 B11 1.795(5)
B7 H7A 1.1000
B8 C2 1.686(4)
B8 B12 1.743(5)
B8 B9 1.767(5)
B8 H8 1.1000
B9 B10 1.775(6)
B9 B12 1.793(5)
B9 H9 1.1000
B10 B11 1.754(6)
B10 B12 1.759(5)
B10 H10A 1.1000
B11 B12 1.795(5)
B11 H11A 1.1000
B12 H12A 1.1000
C1 S1 1.771(3)
C1 C2 1.788(4)
C2 S2 1.765(3)
C3 C4 1.555(4)
C3 C8 1.587(4)
C3 S2 1.840(3)
C3 H3 0.9800
C4 C31 1.512(4)
C4 C5 1.559(4)
C4 H4 0.9800
C5 C9 1.512(4)
C5 C6 1.517(4)
C5 H5 0.9800
C6 C7 1.298(4)
C6 H6 0.9300
C7 C8 1.515(4)
C7 H7 0.9300
C8 C9 1.546(4)
C9 H9A 0.9700
C9 H9B 0.9700
C10 C11 1.333(4)
C10 S1 1.708(3)
C10 H10 0.9300
C11 C30 1.462(4)
C11 H11 0.9300
C12 C13 1.311(4)
C12 C31 1.485(4)
C12 H12 0.9300
C13 C14 1.472(4)
C13 H13 0.9300
C14 C15 1.386(4)
C14 C19 1.390(4)
C15 C16 1.370(5)
C15 H15 0.9300
C16 C17 1.390(5)
C16 H16 0.9300
C17 C18 1.356(5)
C17 H17 0.9300
C18 C19 1.395(5)
C18 H18 0.9300
C19 H19 0.9300
C20 C24 1.401(5)
C20 C21 1.439(4)
C20 C30 1.473(4)
C20 Fe1 2.038(3)
C21 C22 1.395(4)
C21 Fe1 2.026(3)
C21 H21 0.9800
C22 C23 1.346(5)
C22 Fe1 2.042(3)
C22 H22 0.9800
C23 C24 1.417(5)
C23 Fe1 2.035(4)
C23 H23 0.9800
C24 Fe1 2.048(4)
C24 H24 0.9800
C25 C26 1.380(6)
C25 C29 1.397(6)
C25 Fe1 2.044(4)
C25 H25 0.9800
C26 C27 1.442(6)
C26 Fe1 2.020(4)
C26 H26 0.9800
C27 C28 1.392(6)
C27 Fe1 2.016(4)
C27 H27 0.9800
C28 C29 1.424(6)
C28 Fe1 2.018(4)
C28 H28 0.9800
C29 Fe1 2.020(4)
C29 H29 0.9800
C30 O1 1.209(4)
C31 O2 1.211(4)

loop_
_geom_torsion_atom_site_label_1
_geom_torsion_atom_site_label_2
_geom_torsion_atom_site_label_3
_geom_torsion_atom_site_label_4
_geom_torsion
C8 B3 B4 C1 106.5(4)
C2 B3 B4 C1 -39.2(2)
B9 B3 B4 C1 -135.7(3)
B8 B3 B4 C1 -99.8(2)
C8 B3 B4 B9 -117.9(4)
C2 B3 B4 B9 96.5(2)
C1 B3 B4 B9 135.7(3)
B8 B3 B4 B9 35.9(2)
C8 B3 B4 B10 -157.8(3)
C2 B3 B4 B10 56.6(3)
C1 B3 B4 B10 95.8(3)
B9 B3 B4 B10 -39.9(2)
B8 B3 B4 B10 -4.0(3)
C8 B3 B4 B5 139.8(3)
C2 B3 B4 B5 -5.8(3)
C1 B3 B4 B5 33.4(2)
B9 B3 B4 B5 -102.3(3)
B8 B3 B4 B5 -66.4(3)
B9 B4 B5 C1 -99.0(3)
B3 B4 B5 C1 -34.9(2)
B10 B4 B5 C1 -135.0(3)
C1 B4 B5 B11 98.5(3)
B9 B4 B5 B11 -0.6(3)
B3 B4 B5 B11 63.6(3)
B10 B4 B5 B11 -36.6(2)
C1 B4 B5 B10 135.0(3)
B9 B4 B5 B10 36.0(2)
B3 B4 B5 B10 100.2(3)
C1 B4 B5 B6 36.0(2)
B9 B4 B5 B6 -63.0(3)
B3 B4 B5 B6 1.2(3)
B10 B4 B5 B6 -99.0(3)
C1 B5 B6 C2 39.9(2)
B11 B5 B6 C2 -96.7(3)
B10 B5 B6 C2 -58.6(3)
B4 B5 B6 C2 3.8(3)
B11 B5 B6 C1 -136.6(3)
B10 B5 B6 C1 -98.5(3)
B4 B5 B6 C1 -36.2(2)
C1 B5 B6 B11 136.6(3)
B10 B5 B6 B11 38.1(2)
B4 B5 B6 B11 100.5(3)
C1 B5 B6 B7 99.7(2)
B11 B5 B6 B7 -36.9(2)
B10 B5 B6 B7 1.2(3)
B4 B5 B6 B7 63.6(3)
C1 B6 B7 C2 -39.4(2)
B11 B6 B7 C2 -133.8(3)
B5 B6 B7 C2 -97.6(2)
C2 B6 B7 B12 96.5(3)
C1 B6 B7 B12 57.2(3)
B11 B6 B7 B12 -37.3(2)
B5 B6 B7 B12 -1.1(3)
C2 B6 B7 B8 33.4(2)
C1 B6 B7 B8 -6.0(3)
B11 B6 B7 B8 -100.4(3)
B5 B6 B7 B8 -64.2(3)
C2 B6 B7 B11 133.8(3)
C1 B6 B7 B11 94.4(3)
B5 B6 B7 B11 36.2(2)
B12 B7 B8 C2 -135.3(2)
B11 B7 B8 C2 -96.5(2)
B6 B7 B8 C2 -33.4(2)
C2 B7 B8 B12 135.3(3)
B11 B7 B8 B12 38.9(2)
B6 B7 B8 B12 101.9(3)
C2 B7 B8 B9 97.6(2)
B12 B7 B8 B9 -37.7(2)
B11 B7 B8 B9 1.2(3)
B6 B7 B8 B9 64.2(3)
C2 B7 B8 B3 33.4(2)
B12 B7 B8 B3 -101.9(3)
B11 B7 B8 B3 -63.0(3)
B6 B7 B8 B3 0.0(3)
C8 B3 B8 C2 -98.4(2)
C1 B3 B8 C2 39.5(2)
B4 B3 B8 C2 100.7(2)
B9 B3 B8 C2 136.7(2)
C8 B3 B8 B12 164.3(2)
C2 B3 B8 B12 -97.4(2)
C1 B3 B8 B12 -57.9(3)
B4 B3 B8 B12 3.3(3)
B9 B3 B8 B12 39.3(2)
C8 B3 B8 B7 -132.0(2)
C2 B3 B8 B7 -33.6(2)
C1 B3 B8 B7 5.9(3)
B4 B3 B8 B7 67.0(3)
B9 B3 B8 B7 103.1(3)
C8 B3 B8 B9 125.0(3)
C2 B3 B8 B9 -136.7(2)
C1 B3 B8 B9 -97.2(2)
B4 B3 B8 B9 -36.0(2)
C1 B4 B9 B8 2.4(3)
B3 B4 B9 B8 -37.0(2)
B10 B4 B9 B8 98.0(3)
B5 B4 B9 B8 62.3(3)
C1 B4 B9 B10 -95.6(3)
B3 B4 B9 B10 -135.0(3)
B5 B4 B9 B10 -35.7(2)
C1 B4 B9 B12 -59.7(3)
B3 B4 B9 B12 -99.2(3)
B10 B4 B9 B12 35.8(2)
B5 B4 B9 B12 0.1(3)
C1 B4 B9 B3 39.5(2)
B10 B4 B9 B3 135.0(3)
B5 B4 B9 B3 99.3(2)
C2 B8 B9 B4 -0.8(3)
B12 B8 B9 B4 -100.2(3)
B7 B8 B9 B4 -63.1(3)
B3 B8 B9 B4 36.7(2)
C2 B8 B9 B10 62.6(3)
B12 B8 B9 B10 -36.8(2)
B7 B8 B9 B10 0.4(3)
B3 B8 B9 B10 100.2(2)
C2 B8 B9 B12 99.4(2)
B7 B8 B9 B12 37.2(2)
B3 B8 B9 B12 136.9(2)
C2 B8 B9 B3 -37.6(2)
B12 B8 B9 B3 -136.9(2)
B7 B8 B9 B3 -99.8(2)
C8 B3 B9 B4 127.4(3)
C2 B3 B9 B4 -102.5(3)
C1 B3 B9 B4 -37.9(2)
B8 B3 B9 B4 -139.2(3)
C8 B3 B9 B8 -93.4(3)
C2 B3 B9 B8 36.7(2)
C1 B3 B9 B8 101.3(2)
B4 B3 B9 B8 139.2(3)
C8 B3 B9 B10 167.2(3)
C2 B3 B9 B10 -62.7(3)
C1 B3 B9 B10 1.9(3)
B4 B3 B9 B10 39.8(3)
B8 B3 B9 B10 -99.4(3)
C8 B3 B9 B12 -130.9(3)
C2 B3 B9 B12 -0.8(3)
C1 B3 B9 B12 63.8(3)
B4 B3 B9 B12 101.7(3)
B8 B3 B9 B12 -37.5(2)
C1 B5 B10 B11 -99.5(3)
B4 B5 B10 B11 -138.5(3)
B6 B5 B10 B11 -38.2(2)
C1 B5 B10 B12 -62.3(3)
B11 B5 B10 B12 37.2(3)
B4 B5 B10 B12 -101.3(3)
B6 B5 B10 B12 -0.9(3)
C1 B5 B10 B9 3.0(4)
B11 B5 B10 B9 102.5(3)
B4 B5 B10 B9 -36.0(3)
B6 B5 B10 B9 64.4(3)
C1 B5 B10 B4 39.0(2)
B11 B5 B10 B4 138.5(3)
B6 B5 B10 B4 100.4(3)
B4 B9 B10 B11 101.1(3)
B8 B9 B10 B11 -1.9(3)
B12 B9 B10 B11 -38.4(2)
B3 B9 B10 B11 61.5(3)
B4 B9 B10 B12 139.6(3)
B8 B9 B10 B12 36.6(2)
B3 B9 B10 B12 99.9(3)
B4 B9 B10 B5 36.6(3)
B8 B9 B10 B5 -66.4(3)
B12 B9 B10 B5 -103.0(3)
B3 B9 B10 B5 -3.1(4)
B8 B9 B10 B4 -103.0(3)
B12 B9 B10 B4 -139.6(3)
B3 B9 B10 B4 -39.6(2)
C1 B4 B10 B11 0.2(3)
B9 B4 B10 B11 -102.4(3)
B3 B4 B10 B11 -62.2(3)
B5 B4 B10 B11 37.6(2)
C1 B4 B10 B12 65.8(3)
B9 B4 B10 B12 -36.9(3)
B3 B4 B10 B12 3.3(4)
B5 B4 B10 B12 103.1(3)
C1 B4 B10 B5 -37.3(2)
B9 B4 B10 B5 -140.0(3)
B3 B4 B10 B5 -99.8(3)
C1 B4 B10 B9 102.7(3)
B3 B4 B10 B9 40.2(2)
B5 B4 B10 B9 140.0(3)
B12 B10 B11 B5 -139.7(3)
B9 B10 B11 B5 -101.5(3)
B4 B10 B11 B5 -37.8(2)
B5 B10 B11 B12 139.7(3)
B9 B10 B11 B12 38.2(2)
B4 B10 B11 B12 101.9(3)
B12 B10 B11 B7 -35.6(2)
B5 B10 B11 B7 104.1(3)
B9 B10 B11 B7 2.6(3)
B4 B10 B11 B7 66.3(3)
B12 B10 B11 B6 -99.4(3)
B5 B10 B11 B6 40.3(2)
B9 B10 B11 B6 -61.2(3)
B4 B10 B11 B6 2.5(3)
C1 B5 B11 B10 98.7(3)
B4 B5 B11 B10 36.7(2)
B6 B5 B11 B10 136.3(3)
C1 B5 B11 B12 62.7(3)
B10 B5 B11 B12 -35.9(2)
B4 B5 B11 B12 0.8(3)
B6 B5 B11 B12 100.4(3)
C1 B5 B11 B7 0.4(4)
B10 B5 B11 B7 -98.3(3)
B4 B5 B11 B7 -61.5(3)
B6 B5 B11 B7 38.1(2)
C1 B5 B11 B6 -37.7(2)
B10 B5 B11 B6 -136.3(3)
B4 B5 B11 B6 -99.6(3)
C2 B7 B11 B10 -63.4(3)
B12 B7 B11 B10 36.1(2)
B8 B7 B11 B10 -2.3(3)
B6 B7 B11 B10 -102.9(3)
C2 B7 B11 B5 0.6(3)
B12 B7 B11 B5 100.0(3)
B8 B7 B11 B5 61.7(3)
B6 B7 B11 B5 -38.9(3)
C2 B7 B11 B12 -99.4(2)
B8 B7 B11 B12 -38.3(2)
B6 B7 B11 B12 -138.9(3)
C2 B7 B11 B6 39.5(2)
B12 B7 B11 B6 138.9(3)
B8 B7 B11 B6 100.6(3)
C2 B6 B11 B10 60.1(3)
C1 B6 B11 B10 -4.0(3)
B7 B6 B11 B10 98.8(3)
B5 B6 B11 B10 -39.4(2)
C2 B6 B11 B5 99.6(3)
C1 B6 B11 B5 35.4(2)
B7 B6 B11 B5 138.2(3)
C2 B6 B11 B12 -2.8(3)
C1 B6 B11 B12 -66.9(3)
B7 B6 B11 B12 35.9(2)
B5 B6 B11 B12 -102.3(3)
C2 B6 B11 B7 -38.7(2)
C1 B6 B11 B7 -102.8(2)
B5 B6 B11 B7 -138.2(3)
C2 B8 B12 B7 38.7(2)
B9 B8 B12 B7 139.1(2)
B3 B8 B12 B7 100.2(2)
C2 B8 B12 B10 -62.7(3)
B7 B8 B12 B10 -101.5(3)
B9 B8 B12 B10 37.6(3)
B3 B8 B12 B10 -1.3(3)
C2 B8 B12 B9 -100.3(2)
B7 B8 B12 B9 -139.1(2)
B3 B8 B12 B9 -38.9(2)
C2 B8 B12 B11 -0.3(3)
B7 B8 B12 B11 -39.0(2)
B9 B8 B12 B11 100.1(3)
B3 B8 B12 B11 61.2(3)
C2 B7 B12 B8 -38.4(2)
B11 B7 B12 B8 -136.7(3)
B6 B7 B12 B8 -99.8(3)
C2 B7 B12 B10 62.0(3)
B8 B7 B12 B10 100.4(3)
B11 B7 B12 B10 -36.3(2)
B6 B7 B12 B10 0.5(3)
C2 B7 B12 B9 -1.6(3)
B8 B7 B12 B9 36.8(2)
B11 B7 B12 B9 -100.0(3)
B6 B7 B12 B9 -63.1(3)
C2 B7 B12 B11 98.3(2)
B8 B7 B12 B11 136.7(3)
B6 B7 B12 B11 36.9(2)
B11 B10 B12 B8 100.7(3)
B5 B10 B12 B8 63.9(3)
B9 B10 B12 B8 -37.6(2)
B4 B10 B12 B8 -1.3(4)
B11 B10 B12 B7 37.1(2)
B5 B10 B12 B7 0.3(4)
B9 B10 B12 B7 -101.3(3)
B4 B10 B12 B7 -64.9(3)
B11 B10 B12 B9 138.3(2)
B5 B10 B12 B9 101.5(3)
B4 B10 B12 B9 36.3(2)
B5 B10 B12 B11 -36.8(2)
B9 B10 B12 B11 -138.3(2)
B4 B10 B12 B11 -102.0(3)
B4 B9 B12 B8 101.5(3)
B10 B9 B12 B8 137.8(3)
B3 B9 B12 B8 38.4(2)
B4 B9 B12 B7 64.6(3)
B8 B9 B12 B7 -36.9(2)
B10 B9 B12 B7 101.0(3)
B3 B9 B12 B7 1.5(3)
B4 B9 B12 B10 -36.4(2)
B8 B9 B12 B10 -137.8(3)
B3 B9 B12 B10 -99.5(3)
B4 B9 B12 B11 0.4(3)
B8 B9 B12 B11 -101.1(3)
B10 B9 B12 B11 36.7(2)
B3 B9 B12 B11 -62.7(3)
B10 B11 B12 B8 -100.4(3)
B5 B11 B12 B8 -64.0(3)
B7 B11 B12 B8 38.7(2)
B6 B11 B12 B8 1.9(4)
B10 B11 B12 B7 -139.1(3)
B5 B11 B12 B7 -102.7(3)
B6 B11 B12 B7 -36.8(2)
B5 B11 B12 B10 36.4(2)
B7 B11 B12 B10 139.1(3)
B6 B11 B12 B10 102.3(3)
B10 B11 B12 B9 -37.1(2)
B5 B11 B12 B9 -0.7(3)
B7 B11 B12 B9 102.0(3)
B6 B11 B12 B9 65.2(3)
B11 B5 C1 B4 -100.9(3)
B10 B5 C1 B4 -39.2(3)
B6 B5 C1 B4 -138.8(2)
B11 B5 C1 B6 37.9(2)
B10 B5 C1 B6 99.6(3)
B4 B5 C1 B6 138.8(2)
B11 B5 C1 B3 -63.5(3)
B10 B5 C1 B3 -1.8(4)
B4 B5 C1 B3 37.4(2)
B6 B5 C1 B3 -101.4(3)
B11 B5 C1 S1 149.3(2)
B10 B5 C1 S1 -148.9(2)
B4 B5 C1 S1 -109.7(3)
B6 B5 C1 S1 111.4(3)
B11 B5 C1 C2 -1.2(3)
B10 B5 C1 C2 60.5(3)
B4 B5 C1 C2 99.7(2)
B6 B5 C1 C2 -39.1(2)
B9 B4 C1 B5 101.1(3)
B3 B4 C1 B5 140.9(2)
B10 B4 C1 B5 38.7(2)
B9 B4 C1 B6 59.3(3)
B3 B4 C1 B6 99.1(3)
B10 B4 C1 B6 -3.1(3)
B5 B4 C1 B6 -41.8(3)
B9 B4 C1 B3 -39.8(2)
B10 B4 C1 B3 -102.2(2)
B5 B4 C1 B3 -140.9(2)
B9 B4 C1 S1 -143.4(2)
B3 B4 C1 S1 -103.6(2)
B10 B4 C1 S1 154.2(2)
B5 B4 C1 S1 115.5(3)
B9 B4 C1 C2 -3.0(3)
B3 B4 C1 C2 36.8(2)
B10 B4 C1 C2 -65.4(3)
B5 B4 C1 C2 -104.1(2)
C2 B6 C1 B5 -135.6(2)
B11 B6 C1 B5 -36.7(2)
B7 B6 C1 B5 -98.6(3)
C2 B6 C1 B4 -94.4(3)
B11 B6 C1 B4 4.5(3)
B7 B6 C1 B4 -57.3(3)
B5 B6 C1 B4 41.2(2)
C2 B6 C1 B3 -27.3(2)
B11 B6 C1 B3 71.6(3)
B7 B6 C1 B3 9.8(3)
B5 B6 C1 B3 108.3(2)
C2 B6 C1 S1 108.5(2)
B11 B6 C1 S1 -152.6(2)
B7 B6 C1 S1 145.6(2)
B5 B6 C1 S1 -115.9(3)
B11 B6 C1 C2 98.9(2)
B7 B6 C1 C2 37.1(2)
B5 B6 C1 C2 135.6(2)
C8 B3 C1 B5 -166.7(3)
C2 B3 C1 B5 98.7(3)
B4 B3 C1 B5 -38.5(3)
B9 B3 C1 B5 -0.1(3)
B8 B3 C1 B5 61.4(3)
C8 B3 C1 B4 -128.2(3)
C2 B3 C1 B4 137.2(2)
B9 B3 C1 B4 38.4(2)
B8 B3 C1 B4 99.9(2)
C8 B3 C1 B6 122.1(3)
C2 B3 C1 B6 27.5(2)
B4 B3 C1 B6 -109.7(2)
B9 B3 C1 B6 -71.3(3)
B8 B3 C1 B6 -9.8(3)
C8 B3 C1 S1 -16.5(3)
C2 B3 C1 S1 -111.1(2)
B4 B3 C1 S1 111.7(2)
B9 B3 C1 S1 150.1(2)
B8 B3 C1 S1 -148.4(2)
C8 B3 C1 C2 94.6(3)
B4 B3 C1 C2 -137.2(2)
B9 B3 C1 C2 -98.8(2)
B8 B3 C1 C2 -37.29(19)
B12 B8 C2 B7 -39.3(2)
B9 B8 C2 B7 -103.6(3)
B3 B8 C2 B7 -142.0(2)
B12 B8 C2 B3 102.7(3)
B7 B8 C2 B3 142.0(2)
B9 B8 C2 B3 38.5(2)
B12 B8 C2 B6 -1.7(3)
B7 B8 C2 B6 37.7(2)
B9 B8 C2 B6 -65.9(3)
B3 B8 C2 B6 -104.4(3)
B12 B8 C2 S2 -160.0(2)
B7 B8 C2 S2 -120.7(2)
B9 B8 C2 S2 135.8(2)
B3 B8 C2 S2 97.3(2)
B12 B8 C2 C1 63.2(3)
B7 B8 C2 C1 102.5(2)
B9 B8 C2 C1 -1.0(3)
B3 B8 C2 C1 -39.5(2)
B12 B7 C2 B8 38.9(2)
B11 B7 C2 B8 102.0(3)
B6 B7 C2 B8 142.1(2)
B12 B7 C2 B3 1.2(3)
B8 B7 C2 B3 -37.7(2)
B11 B7 C2 B3 64.3(3)
B6 B7 C2 B3 104.4(3)
B12 B7 C2 B6 -103.2(3)
B8 B7 C2 B6 -142.1(2)
B11 B7 C2 B6 -40.1(2)
B12 B7 C2 S2 147.4(2)
B8 B7 C2 S2 108.5(3)
B11 B7 C2 S2 -149.5(2)
B6 B7 C2 S2 -109.4(3)
B12 B7 C2 C1 -64.4(3)
B8 B7 C2 C1 -103.3(2)
B11 B7 C2 C1 -1.3(3)
B6 B7 C2 C1 38.8(2)
C8 B3 C2 B8 104.8(2)
C1 B3 C2 B8 -136.6(2)
B4 B3 C2 B8 -99.2(2)
B9 B3 C2 B8 -37.4(2)
C8 B3 C2 B7 141.9(2)
C1 B3 C2 B7 -99.5(2)
B4 B3 C2 B7 -62.1(3)
B9 B3 C2 B7 -0.3(3)
B8 B3 C2 B7 37.1(2)
C8 B3 C2 B6 -147.2(2)
C1 B3 C2 B6 -28.6(2)
B4 B3 C2 B6 8.8(3)
B9 B3 C2 B6 70.7(3)
B8 B3 C2 B6 108.0(2)
C8 B3 C2 S2 -10.8(3)
C1 B3 C2 S2 107.83(19)
B4 B3 C2 S2 145.21(19)
B9 B3 C2 S2 -152.9(2)
B8 B3 C2 S2 -115.6(2)
C8 B3 C2 C1 -118.6(2)
B4 B3 C2 C1 37.38(19)
B9 B3 C2 C1 99.2(2)
B8 B3 C2 C1 136.6(2)
C1 B6 C2 B8 99.8(2)
B11 B6 C2 B8 2.8(3)
B7 B6 C2 B8 -37.1(2)
B5 B6 C2 B8 63.1(3)
C1 B6 C2 B7 136.9(2)
B11 B6 C2 B7 39.9(2)
B5 B6 C2 B7 100.2(2)
C1 B6 C2 B3 28.9(2)
B11 B6 C2 B3 -68.1(3)
B7 B6 C2 B3 -108.0(2)
B5 B6 C2 B3 -7.8(3)
C1 B6 C2 S2 -101.9(2)
B11 B6 C2 S2 161.2(2)
B7 B6 C2 S2 121.3(2)
B5 B6 C2 S2 -138.6(2)
B11 B6 C2 C1 -97.0(3)
B7 B6 C2 C1 -136.9(2)
B5 B6 C2 C1 -36.7(2)
B5 C1 C2 B8 -65.4(3)
B4 C1 C2 B8 2.6(3)
B6 C1 C2 B8 -108.0(2)
B3 C1 C2 B8 41.2(2)
S1 C1 C2 B8 142.8(2)
B5 C1 C2 B7 1.7(3)
B4 C1 C2 B7 69.7(3)
B6 C1 C2 B7 -40.8(2)
B3 C1 C2 B7 108.3(2)
S1 C1 C2 B7 -150.1(2)
B5 C1 C2 B3 -106.6(3)
B4 C1 C2 B3 -38.6(2)
B6 C1 C2 B3 -149.2(2)
S1 C1 C2 B3 101.6(2)
B5 C1 C2 B6 42.6(2)
B4 C1 C2 B6 110.5(2)
B3 C1 C2 B6 149.2(2)
S1 C1 C2 B6 -109.2(2)
B5 C1 C2 S2 154.9(2)
B4 C1 C2 S2 -137.1(2)
B6 C1 C2 S2 112.3(2)
B3 C1 C2 S2 -98.5(2)
S1 C1 C2 S2 3.1(3)
C8 C3 C4 C31 -115.5(3)
S2 C3 C4 C31 5.3(3)
C8 C3 C4 C5 7.6(3)
S2 C3 C4 C5 128.5(2)
C31 C4 C5 C9 80.9(3)
C3 C4 C5 C9 -42.6(3)
C31 C4 C5 C6 -174.5(2)
C3 C4 C5 C6 62.1(3)
C9 C5 C6 C7 31.3(3)
C4 C5 C6 C7 -74.1(3)
C5 C6 C7 C8 2.0(4)
C6 C7 C8 C9 -33.7(3)
C6 C7 C8 C3 69.1(3)
C6 C7 C8 B3 -173.9(3)
C4 C3 C8 C7 -73.2(3)
S2 C3 C8 C7 160.5(2)
C4 C3 C8 C9 28.4(3)
S2 C3 C8 C9 -97.9(2)
C4 C3 C8 B3 159.7(2)
S2 C3 C8 B3 33.4(3)
C2 B3 C8 C7 -127.8(3)
C1 B3 C8 C7 163.8(3)
B4 B3 C8 C7 86.6(4)
B9 B3 C8 C7 0.9(4)
B8 B3 C8 C7 -66.3(3)
C2 B3 C8 C9 102.2(3)
C1 B3 C8 C9 33.8(4)
B4 B3 C8 C9 -43.4(5)
B9 B3 C8 C9 -129.1(3)
B8 B3 C8 C9 163.7(2)
C2 B3 C8 C3 -14.2(3)
C1 B3 C8 C3 -82.5(3)
B4 B3 C8 C3 -159.7(3)
B9 B3 C8 C3 114.5(3)
B8 B3 C8 C3 47.3(3)
C6 C5 C9 C8 -48.4(2)
C4 C5 C9 C8 60.1(3)
C7 C8 C9 C5 49.2(2)
C3 C8 C9 C5 -53.3(2)
B3 C8 C9 C5 -172.5(2)
S1 C10 C11 C30 1.1(6)
C31 C12 C13 C14 -177.9(3)
C12 C13 C14 C15 -5.1(5)
C12 C13 C14 C19 172.9(3)
C19 C14 C15 C16 0.0(4)
C13 C14 C15 C16 178.0(3)
C14 C15 C16 C17 0.0(5)
C15 C16 C17 C18 0.7(5)
C16 C17 C18 C19 -1.5(6)
C15 C14 C19 C18 -0.8(5)
C13 C14 C19 C18 -178.8(3)
C17 C18 C19 C14 1.5(6)
C24 C20 C21 C22 0.0(4)
C30 C20 C21 C22 170.8(3)
Fe1 C20 C21 C22 60.5(2)
C24 C20 C21 Fe1 -60.5(3)
C30 C20 C21 Fe1 110.3(3)
C20 C21 C22 C23 -0.2(4)
Fe1 C21 C22 C23 59.8(3)
C20 C21 C22 Fe1 -60.0(2)
C21 C22 C23 C24 0.3(4)
Fe1 C22 C23 C24 59.4(3)
C21 C22 C23 Fe1 -59.1(2)
C21 C20 C24 C23 0.2(4)
C30 C20 C24 C23 -169.9(4)
Fe1 C20 C24 C23 -59.4(3)
C21 C20 C24 Fe1 59.6(2)
C30 C20 C24 Fe1 -110.5(4)
C22 C23 C24 C20 -0.3(5)
Fe1 C23 C24 C20 59.6(3)
C22 C23 C24 Fe1 -59.9(3)
C29 C25 C26 C27 -0.6(5)
Fe1 C25 C26 C27 -58.8(3)
C29 C25 C26 Fe1 58.2(3)
C25 C26 C27 C28 0.1(4)
Fe1 C26 C27 C28 -60.1(3)
C25 C26 C27 Fe1 60.2(3)
C26 C27 C28 C29 0.5(4)
Fe1 C27 C28 C29 -59.1(3)
C26 C27 C28 Fe1 59.6(3)
C26 C25 C29 C28 0.9(5)
Fe1 C25 C29 C28 59.3(3)
C26 C25 C29 Fe1 -58.3(3)
C27 C28 C29 C25 -0.9(5)
Fe1 C28 C29 C25 -60.2(3)
C27 C28 C29 Fe1 59.3(3)
C10 C11 C30 O1 -9.0(6)
C10 C11 C30 C20 170.0(4)
C24 C20 C30 O1 177.9(4)
C21 C20 C30 O1 9.3(6)
Fe1 C20 C30 O1 91.3(4)
C24 C20 C30 C11 -1.1(6)
C21 C20 C30 C11 -169.7(3)
Fe1 C20 C30 C11 -87.7(4)
C13 C12 C31 O2 -3.3(5)
C13 C12 C31 C4 178.6(3)
C3 C4 C31 O2 109.7(3)
C5 C4 C31 O2 -5.8(4)
C3 C4 C31 C12 -72.1(3)
C5 C4 C31 C12 172.3(2)
C26 C27 Fe1 C28 -118.0(3)
C28 C27 Fe1 C29 38.2(2)
C26 C27 Fe1 C29 -79.8(3)
C28 C27 Fe1 C26 118.0(3)
C28 C27 Fe1 C21 -118.8(2)
C26 C27 Fe1 C21 123.2(2)
C28 C27 Fe1 C23 -55.8(5)
C26 C27 Fe1 C23 -173.8(4)
C28 C27 Fe1 C20 -161.2(2)
C26 C27 Fe1 C20 80.8(3)
C28 C27 Fe1 C22 -79.0(3)
C26 C27 Fe1 C22 163.0(2)
C28 C27 Fe1 C25 81.5(3)
C26 C27 Fe1 C25 -36.5(2)
C28 C27 Fe1 C24 171.4(4)
C26 C27 Fe1 C24 53.5(5)
C29 C28 Fe1 C27 119.2(4)
C27 C28 Fe1 C29 -119.2(4)
C27 C28 Fe1 C26 -39.3(2)
C29 C28 Fe1 C26 79.9(3)
C27 C28 Fe1 C21 77.7(3)
C29 C28 Fe1 C21 -163.1(2)
C27 C28 Fe1 C23 159.0(2)
C29 C28 Fe1 C23 -81.8(3)
C27 C28 Fe1 C20 42.4(5)
C29 C28 Fe1 C20 161.6(3)
C27 C28 Fe1 C22 120.0(2)
C29 C28 Fe1 C22 -120.8(2)
C27 C28 Fe1 C25 -82.0(3)
C29 C28 Fe1 C25 37.2(3)
C27 C28 Fe1 C24 -168.1(5)
C29 C28 Fe1 C24 -48.9(7)
C25 C29 Fe1 C27 82.0(3)
C28 C29 Fe1 C27 -37.4(2)
C25 C29 Fe1 C28 119.4(4)
C25 C29 Fe1 C26 36.7(3)
C28 C29 Fe1 C26 -82.7(3)
C25 C29 Fe1 C21 160.3(4)
C28 C29 Fe1 C21 40.9(5)
C25 C29 Fe1 C23 -120.1(3)
C28 C29 Fe1 C23 120.5(3)
C25 C29 Fe1 C20 -37.3(6)
C28 C29 Fe1 C20 -156.7(4)
C25 C29 Fe1 C22 -161.6(3)
C28 C29 Fe1 C22 79.0(3)
C28 C29 Fe1 C25 -119.4(4)
C25 C29 Fe1 C24 -76.5(3)
C28 C29 Fe1 C24 164.1(2)
C25 C26 Fe1 C27 -119.7(4)
C25 C26 Fe1 C28 -81.8(3)
C27 C26 Fe1 C28 37.9(2)
C25 C26 Fe1 C29 -37.2(3)
C27 C26 Fe1 C29 82.6(3)
C25 C26 Fe1 C21 165.4(3)
C27 C26 Fe1 C21 -74.9(3)
C25 C26 Fe1 C23 54.3(6)
C27 C26 Fe1 C23 174.1(4)
C25 C26 Fe1 C20 123.5(3)
C27 C26 Fe1 C20 -116.8(2)
C25 C26 Fe1 C22 -166.4(4)
C27 C26 Fe1 C22 -46.7(6)
C27 C26 Fe1 C25 119.7(4)
C25 C26 Fe1 C24 82.7(3)
C27 C26 Fe1 C24 -157.6(2)
C22 C21 Fe1 C27 123.8(2)
C20 C21 Fe1 C27 -117.7(2)
C22 C21 Fe1 C28 82.8(3)
C20 C21 Fe1 C28 -158.7(2)
C22 C21 Fe1 C29 52.8(5)
C20 C21 Fe1 C29 171.3(4)
C22 C21 Fe1 C26 165.7(2)
C20 C21 Fe1 C26 -75.8(3)
C22 C21 Fe1 C23 -36.3(2)
C20 C21 Fe1 C23 82.2(2)
C22 C21 Fe1 C20 -118.5(3)
C20 C21 Fe1 C22 118.5(3)
C22 C21 Fe1 C25 -166.5(5)
C20 C21 Fe1 C25 -48.0(6)
C22 C21 Fe1 C24 -80.5(2)
C20 C21 Fe1 C24 38.01(19)
C22 C23 Fe1 C27 -32.0(5)
C24 C23 Fe1 C27 -152.8(4)
C22 C23 Fe1 C28 -73.4(3)
C24 C23 Fe1 C28 165.9(2)
C22 C23 Fe1 C29 -117.9(2)
C24 C23 Fe1 C29 121.3(3)
C22 C23 Fe1 C26 159.3(4)
C24 C23 Fe1 C26 38.5(5)
C22 C23 Fe1 C21 37.7(2)
C24 C23 Fe1 C21 -83.1(2)
C22 C23 Fe1 C20 82.9(2)
C24 C23 Fe1 C20 -37.9(2)
C24 C23 Fe1 C22 -120.8(3)
C22 C23 Fe1 C25 -161.1(2)
C24 C23 Fe1 C25 78.1(3)
C22 C23 Fe1 C24 120.8(3)
C24 C20 Fe1 C27 -163.2(2)
C21 C20 Fe1 C27 79.2(2)
C30 C20 Fe1 C27 -38.4(3)
C24 C20 Fe1 C28 166.7(4)
C21 C20 Fe1 C28 49.1(4)
C30 C20 Fe1 C28 -68.6(5)
C24 C20 Fe1 C29 -52.3(5)
C21 C20 Fe1 C29 -169.9(4)
C30 C20 Fe1 C29 72.5(6)
C24 C20 Fe1 C26 -119.9(2)
C21 C20 Fe1 C26 122.5(2)
C30 C20 Fe1 C26 4.8(3)
C24 C20 Fe1 C21 117.6(3)
C30 C20 Fe1 C21 -117.7(3)
C24 C20 Fe1 C23 38.3(2)
C21 C20 Fe1 C23 -79.3(2)
C30 C20 Fe1 C23 163.1(3)
C24 C20 Fe1 C22 80.1(2)
C21 C20 Fe1 C22 -37.54(19)
C30 C20 Fe1 C22 -155.2(3)
C24 C20 Fe1 C25 -80.2(3)
C21 C20 Fe1 C25 162.1(2)
C30 C20 Fe1 C25 44.5(3)
C21 C20 Fe1 C24 -117.6(3)
C30 C20 Fe1 C24 124.7(4)
C23 C22 Fe1 C27 167.2(2)
C21 C22 Fe1 C27 -73.3(3)
C23 C22 Fe1 C28 125.1(2)
C21 C22 Fe1 C28 -115.3(2)
C23 C22 Fe1 C29 82.1(3)
C21 C22 Fe1 C29 -158.3(2)
C23 C22 Fe1 C26 -157.4(5)
C21 C22 Fe1 C26 -37.9(6)
C23 C22 Fe1 C21 -119.5(3)
C21 C22 Fe1 C23 119.5(3)
C23 C22 Fe1 C20 -80.8(2)
C21 C22 Fe1 C20 38.8(2)
C23 C22 Fe1 C25 47.4(6)
C21 C22 Fe1 C25 167.0(5)
C23 C22 Fe1 C24 -37.3(2)
C21 C22 Fe1 C24 82.2(2)
C26 C25 Fe1 C27 38.4(3)
C29 C25 Fe1 C27 -81.6(3)
C26 C25 Fe1 C28 81.9(3)
C29 C25 Fe1 C28 -38.1(3)
C26 C25 Fe1 C29 120.1(4)
C29 C25 Fe1 C26 -120.1(4)
C26 C25 Fe1 C21 -37.7(7)
C29 C25 Fe1 C21 -157.8(5)
C26 C25 Fe1 C23 -158.5(3)
C29 C25 Fe1 C23 81.4(3)
C26 C25 Fe1 C20 -73.8(3)
C29 C25 Fe1 C20 166.1(3)
C26 C25 Fe1 C22 167.2(4)
C29 C25 Fe1 C22 47.1(6)
C26 C25 Fe1 C24 -116.1(3)
C29 C25 Fe1 C24 123.8(3)
C20 C24 Fe1 C27 38.4(5)
C23 C24 Fe1 C27 156.7(4)
C20 C24 Fe1 C28 -160.9(5)
C23 C24 Fe1 C28 -42.6(7)
C20 C24 Fe1 C29 161.1(2)
C23 C24 Fe1 C29 -80.6(3)
C20 C24 Fe1 C26 77.2(3)
C23 C24 Fe1 C26 -164.5(2)
C20 C24 Fe1 C21 -39.3(2)
C23 C24 Fe1 C21 79.0(2)
C20 C24 Fe1 C23 -118.3(3)
C23 C24 Fe1 C20 118.3(3)
C20 C24 Fe1 C22 -82.8(2)
C23 C24 Fe1 C22 35.5(2)
C20 C24 Fe1 C25 119.4(2)
C23 C24 Fe1 C25 -122.3(3)
C11 C10 S1 C1 -173.9(4)
B5 C1 S1 C10 -44.3(3)
B4 C1 S1 C10 -121.3(3)
B6 C1 S1 C10 35.0(3)
B3 C1 S1 C10 168.7(2)
C2 C1 S1 C10 103.4(2)
B8 C2 S2 C3 -43.8(2)
B7 C2 S2 C3 -121.4(2)
B3 C2 S2 C3 26.5(2)
B6 C2 S2 C3 159.0(2)
C1 C2 S2 C3 91.5(2)
C4 C3 S2 C2 -154.8(2)
C8 C3 S2 C2 -36.4(2)
